data_1508654
loop_
_publ_author_name
'Harrison, Tyler J.'
'Rabbat, Philippe M. A.'
'Leighton, James L.'

_publ_section_title
;
 An &quot;aprotic&quot; Tamao oxidation/syn-selective tautomerization
 reaction for the efficient synthesis of the C1-C9 fragment of fludelone.
;
_journal_issue 18
_journal_name_full 'Organic letters'
_journal_page_first 4890
_journal_page_last 4893
_journal_paper_doi 10.1021/ol302221s
_journal_volume 14
_journal_year 2012
_chemical_formula_sum 'C18 H32 O5'
_chemical_formula_weight 328.44
_chemical_name_systematic
;

 ?

;
_space_group_IT_number 14
_symmetry_cell_setting monoclinic
_symmetry_space_group_name_Hall '-P 2yn'
_symmetry_space_group_name_H-M 'P 1 21/n 1'
_atom_sites_solution_hydrogens geom
_atom_sites_solution_primary direct
_atom_sites_solution_secondary difmap
_audit_creation_method SHELXL-97
_cell_angle_alpha 90.00
_cell_angle_beta 95.3020(10)
_cell_angle_gamma 90.00
_cell_formula_units_Z 8
_cell_length_a 10.6813(6)
_cell_length_b 16.8095(10)
_cell_length_c 21.7327(13)
_cell_measurement_reflns_used 9974
_cell_measurement_temperature 125(2)
_cell_measurement_theta_max 30.41
_cell_measurement_theta_min 2.21
_cell_volume 3885.4(4)
_computing_cell_refinement 'Bruker SMART'
_computing_data_collection 'Bruker SMART'
_computing_data_reduction 'Bruker SAINT'
_computing_molecular_graphics 'Bruker SHELXTL'
_computing_publication_material 'Bruker SHELXTL'
_computing_structure_refinement 'SHELXL-97 (Sheldrick, 1997)'
_computing_structure_solution 'SHELXS-97 (Sheldrick, 1990)'
_diffrn_ambient_temperature 125(2)
_diffrn_measured_fraction_theta_full 0.998
_diffrn_measured_fraction_theta_max 0.998
_diffrn_measurement_device_type 'CCD area detector'
_diffrn_measurement_method 'phi and omega scans'
_diffrn_radiation_monochromator graphite
_diffrn_radiation_source 'fine-focus sealed tube'
_diffrn_radiation_type MoK\a
_diffrn_radiation_wavelength 0.71073
_diffrn_reflns_av_R_equivalents 0.0651
_diffrn_reflns_av_sigmaI/netI 0.0528
_diffrn_reflns_limit_h_max 15
_diffrn_reflns_limit_h_min -15
_diffrn_reflns_limit_k_max 24
_diffrn_reflns_limit_k_min -23
_diffrn_reflns_limit_l_max 30
_diffrn_reflns_limit_l_min -30
_diffrn_reflns_number 61250
_diffrn_reflns_theta_full 30.50
_diffrn_reflns_theta_max 30.50
_diffrn_reflns_theta_min 1.53
_exptl_absorpt_coefficient_mu 0.080
_exptl_absorpt_correction_T_max 0.9865
_exptl_absorpt_correction_T_min 0.9834
_exptl_absorpt_correction_type empirical
_exptl_absorpt_process_details SADABS
_exptl_crystal_colour COLORLESS
_exptl_crystal_density_diffrn 1.123
_exptl_crystal_density_method 'not measured'
_exptl_crystal_description BLOCK
_exptl_crystal_F_000 1440
_exptl_crystal_size_max 0.21
_exptl_crystal_size_mid 0.19
_exptl_crystal_size_min 0.17
_refine_diff_density_max 0.534
_refine_diff_density_min -0.310
_refine_diff_density_rms 0.049
_refine_ls_extinction_method none
_refine_ls_goodness_of_fit_ref 1.002
_refine_ls_hydrogen_treatment mixed
_refine_ls_matrix_type full
_refine_ls_number_parameters 431
_refine_ls_number_reflns 11837
_refine_ls_number_restraints 0
_refine_ls_restrained_S_all 1.002
_refine_ls_R_factor_all 0.1032
_refine_ls_R_factor_gt 0.0507
_refine_ls_shift/su_max 0.001
_refine_ls_shift/su_mean 0.000
_refine_ls_structure_factor_coef Fsqd
_refine_ls_weighting_details 'calc w=1/[\s^2^(Fo^2^)+(0.0551P)^2^+1.0200P] where P=(Fo^2^+2Fc^2^)/3'
_refine_ls_weighting_scheme calc
_refine_ls_wR_factor_gt 0.1133
_refine_ls_wR_factor_ref 0.1390
_reflns_number_gt 7198
_reflns_number_total 11837
_reflns_threshold_expression >2sigma(I)
_cod_data_source_file ol302221s_si_002.cif
_cod_data_source_block th41s10
_cod_depositor_comments
;
The following automatic conversions were performed:

'_symmetry_cell_setting' value 'Monoclinic' changed to 'monoclinic'
according to /home/saulius/struct/CIF-dictionaries/cif_core.dic
dictionary named 'cif_core.dic' version 2.4.2 from
2011-04-26.

'_exptl_absorpt_correction_type' value 'EMPIRICAL'
changed to 'empirical' according to
/home/saulius/struct/CIF-dictionaries/cif_core.dic dictionary named
'cif_core.dic' version 2.4.2 from 2011-04-26.

Automatic conversion script
Id: cif_fix_values 1891 2012-01-12 08:04:46Z andrius 
;
_cod_original_sg_symbol_H-M P2(1)/n
_cod_database_code 1508654

loop_
_symmetry_equiv_pos_as_xyz
'x, y, z'
'-x+1/2, y+1/2, -z+1/2'
'-x, -y, -z'
'x-1/2, -y-1/2, z-1/2'

loop_
_atom_site_label
_atom_site_type_symbol
_atom_site_fract_x
_atom_site_fract_y
_atom_site_fract_z
_atom_site_U_iso_or_equiv
_atom_site_adp_type
_atom_site_occupancy
_atom_site_symmetry_multiplicity
_atom_site_calc_flag
_atom_site_refinement_flags
O6 O -0.20176(9) 0.28111(6) 0.10885(5) 0.0241(2) Uani 1 1 d .
O7 O -0.04845(10) 0.32612(6) 0.17886(5) 0.0312(3) Uani 1 1 d .
O8 O -0.08026(10) 0.46554(6) 0.06616(5) 0.0254(2) Uani 1 1 d .
H3 H -0.010(2) 0.4898(14) 0.0635(10) 0.063(7) Uiso 1 1 d .
O9 O -0.12112(10) 0.67399(7) 0.06549(5) 0.0337(3) Uani 1 1 d .
O10 O 0.12803(10) 0.55309(6) 0.05712(5) 0.0250(2) Uani 1 1 d .
H4 H 0.1335(17) 0.5557(11) 0.0178(9) 0.038(5) Uiso 1 1 d .
C21 C -0.14267(14) 0.33623(9) 0.14461(7) 0.0230(3) Uani 1 1 d .
C22 C -0.21087(14) 0.41504(8) 0.13821(7) 0.0251(3) Uani 1 1 d .
H22A H -0.2506 0.4266 0.1766 0.030 Uiso 1 1 calc R
H22B H -0.2781 0.4121 0.1037 0.030 Uiso 1 1 calc R
C23 C -0.11972(13) 0.48138(8) 0.12595(6) 0.0202(3) Uani 1 1 d .
H23A H -0.0449 0.4775 0.1571 0.024 Uiso 1 1 calc R
C24 C -0.17669(13) 0.56579(8) 0.12951(7) 0.0237(3) Uani 1 1 d .
C25 C -0.08531(13) 0.62693(8) 0.10582(7) 0.0223(3) Uani 1 1 d .
C26 C 0.05040(13) 0.63380(8) 0.13534(7) 0.0217(3) Uani 1 1 d .
H26A H 0.0693 0.5880 0.1641 0.026 Uiso 1 1 calc R
C27 C 0.13962(13) 0.63144(8) 0.08405(7) 0.0217(3) Uani 1 1 d .
H27A H 0.1103 0.6713 0.0517 0.026 Uiso 1 1 calc R
C28 C 0.27809(13) 0.64823(9) 0.10524(7) 0.0249(3) Uani 1 1 d .
H28A H 0.2845 0.7041 0.1210 0.030 Uiso 1 1 calc R
C29 C 0.32696(14) 0.59369(10) 0.15675(8) 0.0314(4) Uani 1 1 d .
H29A H 0.3182 0.5381 0.1496 0.038 Uiso 1 1 calc R
C30 C 0.38090(16) 0.61619(13) 0.21096(9) 0.0421(4) Uani 1 1 d .
H30A H 0.3916 0.6712 0.2201 0.051 Uiso 1 1 calc R
H30B H 0.4091 0.5774 0.2409 0.051 Uiso 1 1 calc R
C31 C -0.16032(13) 0.19672(8) 0.11147(7) 0.0230(3) Uani 1 1 d .
C32 C -0.02632(16) 0.18998(11) 0.09455(9) 0.0394(4) Uani 1 1 d .
H32A H 0.0307 0.2151 0.1267 0.059 Uiso 1 1 calc R
H32B H -0.0189 0.2167 0.0550 0.059 Uiso 1 1 calc R
H32C H -0.0040 0.1337 0.0910 0.059 Uiso 1 1 calc R
C33 C -0.25161(17) 0.15820(10) 0.06309(8) 0.0372(4) Uani 1 1 d .
H33A H -0.3374 0.1636 0.0752 0.056 Uiso 1 1 calc R
H33B H -0.2309 0.1017 0.0596 0.056 Uiso 1 1 calc R
H33C H -0.2458 0.1844 0.0232 0.056 Uiso 1 1 calc R
C34 C -0.17739(16) 0.16451(9) 0.17522(7) 0.0306(3) Uani 1 1 d .
H34A H -0.2655 0.1703 0.1836 0.046 Uiso 1 1 calc R
H34B H -0.1237 0.1943 0.2062 0.046 Uiso 1 1 calc R
H34C H -0.1539 0.1081 0.1772 0.046 Uiso 1 1 calc R
C35 C -0.19182(17) 0.58687(10) 0.19734(8) 0.0351(4) Uani 1 1 d .
H35A H -0.1103 0.5823 0.2217 0.053 Uiso 1 1 calc R
H35B H -0.2519 0.5502 0.2137 0.053 Uiso 1 1 calc R
H35C H -0.2230 0.6415 0.1998 0.053 Uiso 1 1 calc R
C36 C -0.30324(15) 0.57182(10) 0.09093(9) 0.0359(4) Uani 1 1 d .
H36A H -0.2924 0.5585 0.0478 0.054 Uiso 1 1 calc R
H36B H -0.3356 0.6262 0.0932 0.054 Uiso 1 1 calc R
H36C H -0.3629 0.5346 0.1070 0.054 Uiso 1 1 calc R
C37 C 0.06143(15) 0.71189(9) 0.17209(8) 0.0305(3) Uani 1 1 d .
H37A H 0.1476 0.7178 0.1913 0.046 Uiso 1 1 calc R
H37B H 0.0028 0.7109 0.2042 0.046 Uiso 1 1 calc R
H37C H 0.0409 0.7567 0.1441 0.046 Uiso 1 1 calc R
C38 C 0.35707(15) 0.64170(10) 0.05050(8) 0.0322(4) Uani 1 1 d .
H38A H 0.4453 0.6527 0.0643 0.048 Uiso 1 1 calc R
H38B H 0.3270 0.6803 0.0187 0.048 Uiso 1 1 calc R
H38C H 0.3496 0.5879 0.0333 0.048 Uiso 1 1 calc R
O1 O 0.30789(9) 1.23150(6) 0.12384(5) 0.0263(2) Uani 1 1 d .
O2 O 0.49506(10) 1.18781(7) 0.16809(6) 0.0352(3) Uani 1 1 d .
O3 O 0.43176(10) 1.04419(6) 0.07139(5) 0.0254(2) Uani 1 1 d .
H1 H 0.501(2) 1.0215(12) 0.0651(9) 0.050(6) Uiso 1 1 d .
O4 O 0.39767(11) 0.83688(7) 0.07646(6) 0.0377(3) Uani 1 1 d .
O5 O 0.63632(10) 0.95816(6) 0.05112(5) 0.0257(2) Uani 1 1 d .
H2 H 0.6325(19) 0.9521(12) 0.0101(10) 0.049(6) Uiso 1 1 d .
C1 C 0.38656(14) 1.17652(9) 0.14873(7) 0.0244(3) Uani 1 1 d .
C2 C 0.32152(14) 1.09693(9) 0.15104(8) 0.0263(3) Uani 1 1 d .
H2A H 0.2447 1.0970 0.1219 0.032 Uiso 1 1 calc R
H2B H 0.2961 1.0878 0.1931 0.032 Uiso 1 1 calc R
C3 C 0.40836(13) 1.03031(8) 0.13413(6) 0.0203(3) Uani 1 1 d .
H3B H 0.4897 1.0352 0.1606 0.024 Uiso 1 1 calc R
C4 C 0.35504(13) 0.94591(9) 0.14266(7) 0.0249(3) Uani 1 1 d .
C5 C 0.44067(14) 0.88478(8) 0.11424(7) 0.0246(3) Uani 1 1 d .
C6 C 0.58086(13) 0.87967(8) 0.13637(6) 0.0214(3) Uani 1 1 d .
H6A H 0.6047 0.9258 0.1641 0.026 Uiso 1 1 calc R
C7 C 0.65813(14) 0.88199(8) 0.08050(7) 0.0227(3) Uani 1 1 d .
H7A H 0.6266 0.8395 0.0508 0.027 Uiso 1 1 calc R
C8 C 0.80012(14) 0.87037(9) 0.09615(7) 0.0251(3) Uani 1 1 d .
H8A H 0.8137 0.8171 0.1162 0.030 Uiso 1 1 calc R
C9 C 0.85284(14) 0.93238(10) 0.14067(8) 0.0302(3) Uani 1 1 d .
H9A H 0.8485 0.9860 0.1268 0.036 Uiso 1 1 calc R
C10 C 0.90436(17) 0.91979(12) 0.19692(9) 0.0428(4) Uani 1 1 d .
H10A H 0.9108 0.8672 0.2128 0.051 Uiso 1 1 calc R
H10B H 0.9353 0.9633 0.2218 0.051 Uiso 1 1 calc R
C11 C 0.34759(14) 1.31454(8) 0.11496(7) 0.0250(3) Uani 1 1 d .
C12 C 0.44079(18) 1.31589(11) 0.06643(9) 0.0446(5) Uani 1 1 d .
H12A H 0.5185 1.2891 0.0825 0.067 Uiso 1 1 calc R
H12B H 0.4595 1.3711 0.0562 0.067 Uiso 1 1 calc R
H12C H 0.4046 1.2883 0.0292 0.067 Uiso 1 1 calc R
C13 C 0.4027(2) 1.35073(11) 0.17519(9) 0.0491(5) Uani 1 1 d .
H13A H 0.4811 1.3233 0.1892 0.074 Uiso 1 1 calc R
H13B H 0.3427 1.3451 0.2064 0.074 Uiso 1 1 calc R
H13C H 0.4200 1.4073 0.1689 0.074 Uiso 1 1 calc R
C14 C 0.22620(16) 1.35551(10) 0.09143(9) 0.0399(4) Uani 1 1 d .
H14A H 0.1925 1.3308 0.0525 0.060 Uiso 1 1 calc R
H14B H 0.2426 1.4120 0.0844 0.060 Uiso 1 1 calc R
H14C H 0.1650 1.3502 0.1221 0.060 Uiso 1 1 calc R
C15 C 0.35715(17) 0.92701(10) 0.21198(8) 0.0371(4) Uani 1 1 d .
H15A H 0.3232 0.8736 0.2173 0.056 Uiso 1 1 calc R
H15B H 0.3058 0.9661 0.2318 0.056 Uiso 1 1 calc R
H15C H 0.4439 0.9294 0.2310 0.056 Uiso 1 1 calc R
C16 C 0.22161(15) 0.93783(10) 0.11117(10) 0.0404(4) Uani 1 1 d .
H16A H 0.1905 0.8839 0.1175 0.061 Uiso 1 1 calc R
H16B H 0.2223 0.9480 0.0668 0.061 Uiso 1 1 calc R
H16C H 0.1665 0.9764 0.1290 0.061 Uiso 1 1 calc R
C17 C 0.60132(16) 0.80189(9) 0.17297(8) 0.0316(4) Uani 1 1 d .
H17A H 0.6904 0.7967 0.1878 0.047 Uiso 1 1 calc R
H17B H 0.5759 0.7567 0.1461 0.047 Uiso 1 1 calc R
H17C H 0.5507 0.8026 0.2083 0.047 Uiso 1 1 calc R
C18 C 0.86764(16) 0.87103(11) 0.03704(8) 0.0358(4) Uani 1 1 d .
H18A H 0.9580 0.8633 0.0476 0.054 Uiso 1 1 calc R
H18B H 0.8533 0.9222 0.0160 0.054 Uiso 1 1 calc R
H18C H 0.8348 0.8280 0.0097 0.054 Uiso 1 1 calc R

loop_
_atom_site_aniso_label
_atom_site_aniso_U_11
_atom_site_aniso_U_22
_atom_site_aniso_U_33
_atom_site_aniso_U_23
_atom_site_aniso_U_13
_atom_site_aniso_U_12
O6 0.0252(5) 0.0188(5) 0.0279(5) -0.0012(4) -0.0006(4) -0.0015(4)
O7 0.0306(6) 0.0266(6) 0.0349(6) 0.0006(5) -0.0062(5) -0.0040(5)
O8 0.0287(6) 0.0244(5) 0.0239(5) -0.0057(4) 0.0074(4) -0.0050(4)
O9 0.0313(6) 0.0263(6) 0.0420(7) 0.0092(5) -0.0050(5) 0.0021(5)
O10 0.0289(6) 0.0227(5) 0.0235(6) -0.0041(4) 0.0035(4) -0.0045(4)
C21 0.0234(7) 0.0223(7) 0.0238(7) 0.0001(6) 0.0052(6) -0.0054(6)
C22 0.0227(7) 0.0212(7) 0.0321(8) -0.0010(6) 0.0067(6) -0.0016(6)
C23 0.0210(7) 0.0192(7) 0.0207(7) -0.0020(5) 0.0030(5) -0.0002(5)
C24 0.0205(7) 0.0213(7) 0.0295(8) -0.0014(6) 0.0035(6) 0.0026(6)
C25 0.0245(7) 0.0166(6) 0.0257(7) -0.0027(6) 0.0020(6) 0.0026(5)
C26 0.0233(7) 0.0174(7) 0.0240(7) -0.0005(5) -0.0004(6) -0.0002(5)
C27 0.0235(7) 0.0180(7) 0.0235(7) 0.0013(5) 0.0004(6) -0.0006(5)
C28 0.0239(7) 0.0206(7) 0.0297(8) 0.0007(6) 0.0004(6) -0.0031(6)
C29 0.0242(8) 0.0306(8) 0.0385(9) 0.0055(7) -0.0021(7) -0.0016(6)
C30 0.0296(9) 0.0548(12) 0.0405(10) 0.0089(9) -0.0043(8) -0.0044(8)
C31 0.0238(7) 0.0174(7) 0.0277(8) -0.0013(6) 0.0016(6) 0.0003(5)
C32 0.0340(9) 0.0341(9) 0.0525(11) -0.0060(8) 0.0167(8) 0.0035(7)
C33 0.0465(10) 0.0243(8) 0.0383(10) -0.0055(7) -0.0101(8) -0.0009(7)
C34 0.0376(9) 0.0239(8) 0.0301(8) 0.0021(6) 0.0032(7) -0.0025(7)
C35 0.0424(10) 0.0274(8) 0.0381(9) -0.0096(7) 0.0183(8) -0.0016(7)
C36 0.0217(8) 0.0293(9) 0.0556(11) 0.0026(8) -0.0018(7) 0.0040(6)
C37 0.0313(8) 0.0245(8) 0.0356(9) -0.0085(7) 0.0027(7) -0.0024(6)
C38 0.0254(8) 0.0357(9) 0.0363(9) 0.0018(7) 0.0064(7) -0.0035(7)
O1 0.0205(5) 0.0205(5) 0.0378(6) 0.0037(4) 0.0029(4) 0.0031(4)
O2 0.0270(6) 0.0265(6) 0.0500(7) -0.0028(5) -0.0079(5) 0.0031(5)
O3 0.0278(6) 0.0265(6) 0.0222(5) 0.0041(4) 0.0038(4) 0.0064(5)
O4 0.0371(7) 0.0291(6) 0.0446(7) -0.0082(5) -0.0080(5) -0.0038(5)
O5 0.0304(6) 0.0243(5) 0.0220(5) 0.0037(4) 0.0011(4) 0.0078(4)
C1 0.0239(7) 0.0234(7) 0.0264(8) -0.0022(6) 0.0056(6) 0.0060(6)
C2 0.0224(7) 0.0233(7) 0.0342(8) 0.0033(6) 0.0074(6) 0.0053(6)
C3 0.0194(6) 0.0202(7) 0.0214(7) 0.0014(5) 0.0021(5) 0.0013(5)
C4 0.0214(7) 0.0222(7) 0.0312(8) 0.0053(6) 0.0027(6) -0.0007(6)
C5 0.0268(7) 0.0187(7) 0.0274(8) 0.0039(6) -0.0015(6) -0.0009(6)
C6 0.0248(7) 0.0179(7) 0.0209(7) -0.0007(5) -0.0013(5) 0.0028(5)
C7 0.0278(7) 0.0187(7) 0.0211(7) -0.0016(5) 0.0001(6) 0.0044(6)
C8 0.0258(7) 0.0220(7) 0.0273(8) -0.0004(6) 0.0014(6) 0.0072(6)
C9 0.0256(8) 0.0263(8) 0.0378(9) -0.0015(7) -0.0022(7) 0.0051(6)
C10 0.0380(10) 0.0449(11) 0.0426(11) -0.0087(8) -0.0112(8) 0.0065(8)
C11 0.0255(7) 0.0188(7) 0.0305(8) -0.0010(6) 0.0012(6) 0.0015(6)
C12 0.0432(10) 0.0372(10) 0.0562(12) 0.0081(9) 0.0195(9) -0.0007(8)
C13 0.0713(14) 0.0295(9) 0.0432(11) -0.0091(8) -0.0120(10) 0.0090(9)
C14 0.0308(9) 0.0262(9) 0.0609(12) 0.0101(8) -0.0050(8) 0.0050(7)
C15 0.0418(10) 0.0331(9) 0.0390(10) 0.0129(7) 0.0168(8) 0.0085(7)
C16 0.0211(8) 0.0309(9) 0.0682(13) 0.0037(8) -0.0023(8) -0.0037(7)
C17 0.0373(9) 0.0252(8) 0.0321(9) 0.0063(6) 0.0035(7) 0.0074(7)
C18 0.0325(9) 0.0411(10) 0.0348(9) 0.0000(7) 0.0079(7) 0.0098(7)

loop_
_atom_type_symbol
_atom_type_description
_atom_type_scat_dispersion_real
_atom_type_scat_dispersion_imag
_atom_type_scat_source
C C 0.0033 0.0016 'International Tables Vol C Tables 4.2.6.8 and 6.1.1.4'
H H 0.0000 0.0000 'International Tables Vol C Tables 4.2.6.8 and 6.1.1.4'
O O 0.0106 0.0060 'International Tables Vol C Tables 4.2.6.8 and 6.1.1.4'

loop_
_geom_angle_atom_site_label_1
_geom_angle_atom_site_label_2
_geom_angle_atom_site_label_3
_geom_angle
C21 O6 C31 121.27(11)
O7 C21 O6 125.84(14)
O7 C21 C22 123.18(13)
O6 C21 C22 110.97(12)
C21 C22 C23 110.36(12)
O8 C23 C22 105.69(11)
O8 C23 C24 111.52(11)
C22 C23 C24 113.73(11)
C36 C24 C25 109.19(12)
C36 C24 C35 110.17(13)
C25 C24 C35 107.02(12)
C36 C24 C23 111.43(12)
C25 C24 C23 109.32(11)
C35 C24 C23 109.60(12)
O9 C25 C26 118.34(13)
O9 C25 C24 120.58(13)
C26 C25 C24 120.96(12)
C27 C26 C25 108.72(11)
C27 C26 C37 112.17(12)
C25 C26 C37 107.81(12)
O10 C27 C26 106.44(11)
O10 C27 C28 109.52(11)
C26 C27 C28 115.09(12)
C29 C28 C38 110.99(13)
C29 C28 C27 111.73(12)
C38 C28 C27 109.89(12)
C30 C29 C28 125.72(16)
O6 C31 C33 102.22(11)
O6 C31 C34 108.41(12)
C33 C31 C34 111.03(13)
O6 C31 C32 110.31(12)
C33 C31 C32 111.25(14)
C34 C31 C32 113.06(13)
C1 O1 C11 122.12(11)
O2 C1 O1 125.52(14)
O2 C1 C2 123.75(13)
O1 C1 C2 110.71(12)
C1 C2 C3 110.58(12)
O3 C3 C2 105.96(11)
O3 C3 C4 111.30(12)
C2 C3 C4 114.02(12)
C16 C4 C15 110.42(14)
C16 C4 C5 108.93(13)
C15 C4 C5 107.41(12)
C16 C4 C3 111.48(12)
C15 C4 C3 109.56(13)
C5 C4 C3 108.94(12)
O4 C5 C6 118.32(14)
O4 C5 C4 120.88(14)
C6 C5 C4 120.68(12)
C7 C6 C5 109.43(11)
C7 C6 C17 111.80(12)
C5 C6 C17 107.37(12)
O5 C7 C6 107.30(11)
O5 C7 C8 109.10(12)
C6 C7 C8 114.53(12)
C9 C8 C18 111.07(14)
C9 C8 C7 111.07(12)
C18 C8 C7 110.22(12)
C10 C9 C8 126.24(16)
O1 C11 C13 111.14(13)
O1 C11 C14 103.10(12)
C13 C11 C14 111.22(14)
O1 C11 C12 108.67(12)
C13 C11 C12 111.59(15)
C14 C11 C12 110.79(14)

loop_
_geom_bond_atom_site_label_1
_geom_bond_atom_site_label_2
_geom_bond_distance
O6 C21 1.3304(17)
O6 C31 1.4856(17)
O7 C21 1.2071(17)
O8 C23 1.4277(17)
O9 C25 1.2158(17)
O10 C27 1.4419(17)
C21 C22 1.512(2)
C22 C23 1.5201(19)
C23 C24 1.5486(19)
C24 C36 1.527(2)
C24 C25 1.539(2)
C24 C35 1.539(2)
C25 C26 1.534(2)
C26 C27 1.532(2)
C26 C37 1.535(2)
C27 C28 1.5340(19)
C28 C29 1.503(2)
C28 C38 1.525(2)
C29 C30 1.318(2)
C31 C33 1.512(2)
C31 C34 1.514(2)
C31 C32 1.515(2)
O1 C1 1.3300(17)
O1 C11 1.4767(17)
O2 C1 1.2108(17)
O3 C3 1.4280(17)
O4 C5 1.2099(18)
O5 C7 1.4401(17)
C1 C2 1.510(2)
C2 C3 1.5208(19)
C3 C4 1.546(2)
C4 C16 1.529(2)
C4 C15 1.538(2)
C4 C5 1.542(2)
C5 C6 1.532(2)
C6 C7 1.530(2)
C6 C17 1.535(2)
C7 C8 1.536(2)
C8 C9 1.496(2)
C8 C18 1.530(2)
C9 C10 1.311(2)
C11 C13 1.512(2)
C11 C14 1.515(2)
C11 C12 1.516(2)
